data_7045020
loop_
_publ_author_name
'Costes, Jean-Pierre'
'Dahan, Fran\,coise'
'Vendier, Laure'
'Shova, Sergiu'
'Lorusso, Giulia'
'Evangelisti, Marco'

_publ_section_title
;
 Ni<sup>II</sup>-Ln<sup>III</sup> complexes with o-vanillin as the main
 ligand: syntheses, structures, magnetic and magnetocaloric properties.
;
_journal_issue 4
_journal_name_full 'Dalton transactions (Cambridge, England : 2003)'
_journal_page_first 1106
_journal_page_last 1116
_journal_paper_doi 10.1039/c7dt04293k
_journal_volume 47
_journal_year 2018
_chemical_formula_sum 'C18 H19 Gd N4 Ni O16'
_chemical_formula_weight 763.33
_space_group_IT_number 14
_space_group_name_Hall '-P 2ybc'
_space_group_name_H-M_alt 'P 1 21/c 1'
_symmetry_cell_setting monoclinic
_symmetry_Int_Tables_number 14
_symmetry_space_group_name_Hall '-P 2ybc'
_symmetry_space_group_name_H-M 'P 1 21/c 1'
_atom_sites_solution_hydrogens geom
_atom_sites_solution_primary direct
_atom_sites_solution_secondary difmap
_audit_block_doi 10.5517/cc14cg76
_audit_creation_method SHELXL-97
_audit_update_record
;
2015-03-12 deposited with the CCDC.
2017-12-11 downloaded from the CCDC.
;
_cell_angle_alpha 90.00
_cell_angle_beta 94.695(15)
_cell_angle_gamma 90.00
_cell_formula_units_Z 4
_cell_length_a 9.9098(14)
_cell_length_b 15.519(2)
_cell_length_c 16.211(2)
_cell_measurement_temperature 160(2)
_cell_volume 2484.7(6)
_computing_cell_refinement 'STOE-IPDS software (Stoe, 2.87, 1997)'
_computing_data_collection 'STOE-IPDS software (Stoe, 2.87, 1997)'
_computing_data_reduction 'XRED (Stoe, 1.08, 1996)'
_computing_molecular_graphics 'ZORTEP (Zsolnai, 1996)'
_computing_structure_refinement 'SHELXL-97 (Sheldrick, 1997)'
_computing_structure_solution 'SHELXS-97 (Sheldrick, 1990)'
_diffrn_ambient_temperature 160(2)
_diffrn_measured_fraction_theta_full 0.979
_diffrn_measured_fraction_theta_max 0.979
_diffrn_measurement_device_type STOE-IPDS
_diffrn_measurement_method 'Imaging Plate Detector System'
_diffrn_radiation_monochromator graphite
_diffrn_radiation_source 'fine-focus sealed tube'
_diffrn_radiation_type MoK\a
_diffrn_radiation_wavelength 0.71073
_diffrn_reflns_av_R_equivalents 0.0258
_diffrn_reflns_av_sigmaI/netI 0.0145
_diffrn_reflns_limit_h_max 11
_diffrn_reflns_limit_h_min -11
_diffrn_reflns_limit_k_max 17
_diffrn_reflns_limit_k_min -17
_diffrn_reflns_limit_l_max 18
_diffrn_reflns_limit_l_min -18
_diffrn_reflns_number 17331
_diffrn_reflns_theta_full 24.18
_diffrn_reflns_theta_max 24.18
_diffrn_reflns_theta_min 1.82
_exptl_absorpt_coefficient_mu 3.491
_exptl_absorpt_correction_T_max 0.5116
_exptl_absorpt_correction_T_min 0.3722
_exptl_absorpt_correction_type numerical
_exptl_absorpt_process_details 'X-SHAPE (Stoe & Cie, 1996)'
_exptl_crystal_colour Green
_exptl_crystal_density_diffrn 2.041
_exptl_crystal_density_method 'not measured'
_exptl_crystal_description Block
_exptl_crystal_F_000 1500
_exptl_crystal_size_max 0.50
_exptl_crystal_size_mid 0.40
_exptl_crystal_size_min 0.30
_refine_diff_density_max 0.330
_refine_diff_density_min -0.289
_refine_diff_density_rms 0.068
_refine_ls_extinction_method none
_refine_ls_goodness_of_fit_ref 1.131
_refine_ls_hydrogen_treatment mixed
_refine_ls_matrix_type full
_refine_ls_number_parameters 370
_refine_ls_number_reflns 3917
_refine_ls_number_restraints 0
_refine_ls_restrained_S_all 1.131
_refine_ls_R_factor_all 0.0195
_refine_ls_R_factor_gt 0.0183
_refine_ls_shift/su_max 0.004
_refine_ls_shift/su_mean 0.000
_refine_ls_structure_factor_coef Fsqd
_refine_ls_weighting_details 'w=1/[\s^2^(Fo^2^)+(0.0239P)^2^+2.0176P] where P=(Fo^2^+2Fc^2^)/3'
_refine_ls_weighting_scheme calc
_refine_ls_wR_factor_gt 0.0437
_refine_ls_wR_factor_ref 0.0442
_reflns_number_gt 3765
_reflns_number_total 3917
_reflns_threshold_expression >2sigma(I)
_cod_data_source_file c7dt04293k2.cif
_cod_data_source_block cpd4
_cod_depositor_comments
;
The following automatic conversions were performed:

'_symmetry_cell_setting' value 'Monoclinic' changed to 'monoclinic'
according to
/home/data/users/saulius/crontab/automatic-downloads/rss-feeds/RSC/lib/dictionaries/cif_core.dic
dictionary named 'cif_core.dic' version 2.4.2 from 2011-04-26.

'_exptl_absorpt_correction_type' value 'Numerical' changed to
'numerical' according to
/home/data/users/saulius/crontab/automatic-downloads/rss-feeds/RSC/lib/dictionaries/cif_core.dic
dictionary named 'cif_core.dic' version 2.4.2 from 2011-04-26.

'_refine_ls_weighting_scheme' value 'calc
w=1/[\s^2^(Fo^2^)+(0.0239P)^2^+2.0176P] where P=(Fo^2^+2Fc^2^)/3' was
changed to 'calc'. A new data item '_refine_ls_weighting_details' was
created with the value set to
'w=1/[\s^2^(Fo^2^)+(0.0239P)^2^+2.0176P] where P=(Fo^2^+2Fc^2^)/3'.

Automatic conversion script
Id: cif_fix_values 4973 2017-02-22 13:04:09Z antanas 

 Adding full bibliography for 7045020--7045025.cif.
;
_cod_original_cell_volume 2484.6(6)
_cod_original_sg_symbol_H-M 'P 21/c'
_cod_database_code 7045020

loop_
_symmetry_equiv_pos_as_xyz
'x, y, z'
'x, -y+1/2, z+1/2'
'-x, -y, -z'
'-x, y-1/2, -z-1/2'

loop_
_atom_site_label
_atom_site_type_symbol
_atom_site_fract_x
_atom_site_fract_y
_atom_site_fract_z
_atom_site_U_iso_or_equiv
_atom_site_adp_type
_atom_site_occupancy
_atom_site_calc_flag
_atom_site_refinement_flags
Gd Gd 0.280102(11) 0.314866(7) 0.139394(7) 0.01256(6) Uani 1 d .
Ni Ni 0.18853(3) 0.098670(19) 0.166163(18) 0.01302(8) Uani 1 d .
O1 O 0.33703(16) 0.16813(11) 0.12196(11) 0.0160(4) Uani 1 d .
C1 C 0.4530(2) 0.13846(16) 0.10075(14) 0.0144(5) Uani 1 d .
C2 C 0.5443(2) 0.19830(16) 0.07042(16) 0.0180(5) Uani 1 d .
C3 C 0.6691(3) 0.17374(18) 0.04869(18) 0.0245(6) Uani 1 d .
H3 H 0.7286 0.2152 0.0282 0.027 Uiso 1 calc R
C4 C 0.7090(3) 0.08732(18) 0.05671(17) 0.0247(6) Uani 1 d .
H4 H 0.7967 0.0705 0.0432 0.027 Uiso 1 calc R
C5 C 0.6226(2) 0.02724(17) 0.08377(16) 0.0215(5) Uani 1 d .
H5 H 0.6499 -0.0314 0.0877 0.024 Uiso 1 calc R
C6 C 0.4930(2) 0.05107(16) 0.10600(15) 0.0171(5) Uani 1 d .
C7 C 0.4059(2) -0.01769(16) 0.12781(15) 0.0192(5) Uani 1 d .
H7 H 0.4435 -0.0740 0.1272 0.021 Uiso 1 calc R
O3 O 0.49377(17) 0.28106(11) 0.06638(11) 0.0200(4) Uani 1 d .
C8 C 0.5661(3) 0.34196(19) 0.01935(19) 0.0277(6) Uani 1 d .
H8A H 0.5218 0.3984 0.0205 0.030 Uiso 1 calc R
H8B H 0.5659 0.3221 -0.0380 0.030 Uiso 1 calc R
H8C H 0.6596 0.3468 0.0436 0.030 Uiso 1 calc R
O5 O 0.28814(16) -0.01287(11) 0.14733(10) 0.0191(4) Uani 1 d .
O2 O 0.11903(15) 0.21885(10) 0.18293(10) 0.0143(3) Uani 1 d .
C9 C -0.0053(2) 0.23969(16) 0.19933(14) 0.0131(5) Uani 1 d .
C10 C -0.0491(2) 0.32510(15) 0.18578(15) 0.0148(5) Uani 1 d .
C11 C -0.1730(2) 0.35315(16) 0.20720(16) 0.0198(5) Uani 1 d .
H11 H -0.1987 0.4117 0.1987 0.022 Uiso 1 calc R
C12 C -0.2605(2) 0.29567(18) 0.24128(17) 0.0220(6) Uani 1 d .
H12 H -0.3453 0.3151 0.2575 0.024 Uiso 1 calc R
C13 C -0.2242(2) 0.21095(17) 0.25143(16) 0.0202(5) Uani 1 d .
H13 H -0.2855 0.1717 0.2735 0.022 Uiso 1 calc R
C14 C -0.0979(2) 0.18098(15) 0.22985(16) 0.0162(5) Uani 1 d .
C15 C -0.0737(2) 0.08973(17) 0.23634(16) 0.0205(6) Uani 1 d .
H15 H -0.1420 0.0571 0.2599 0.023 Uiso 1 calc R
O4 O 0.04381(16) 0.37819(11) 0.15094(11) 0.0176(4) Uani 1 d .
C16 C -0.0147(3) 0.44368(17) 0.09613(17) 0.0229(6) Uani 1 d .
H16A H 0.0577 0.4779 0.0746 0.025 Uiso 1 calc R
H16B H -0.0727 0.4813 0.1265 0.025 Uiso 1 calc R
H16C H -0.0689 0.4164 0.0500 0.025 Uiso 1 calc R
O6 O 0.02397(16) 0.04835(10) 0.21533(11) 0.0189(4) Uani 1 d .
O7 O 0.27693(18) 0.08507(12) 0.28480(11) 0.0218(4) Uani 1 d .
H7A H 0.244(3) 0.112(2) 0.3235(19) 0.045(10) Uiso 1 d .
H7B H 0.362(2) 0.084(2) 0.292(2) 0.052(11) Uiso 1 d .
N1 N 0.0914(2) 0.09073(13) 0.04855(14) 0.0194(5) Uani 1 d .
C17 C 0.0504(2) 0.10583(15) -0.01737(16) 0.0178(5) Uani 1 d .
C18 C -0.0030(3) 0.12678(19) -0.10090(16) 0.0273(6) Uani 1 d .
H18A H -0.0955 0.1046 -0.1104 0.030 Uiso 1 calc R
H18B H 0.0541 0.1004 -0.1406 0.030 Uiso 1 calc R
H18C H -0.0036 0.1895 -0.1082 0.030 Uiso 1 calc R
O8 O 0.12804(19) 0.27686(12) 0.01542(11) 0.0266(4) Uani 1 d .
O9 O 0.26121(19) 0.38172(12) -0.00532(12) 0.0278(4) Uani 1 d .
N2 N 0.1689(2) 0.33133(14) -0.03391(13) 0.0200(5) Uani 1 d .
O10 O 0.1208(2) 0.33597(14) -0.10587(12) 0.0318(5) Uani 1 d .
O11 O 0.40989(18) 0.26320(12) 0.26687(11) 0.0241(4) Uani 1 d .
O12 O 0.25722(18) 0.35922(12) 0.28295(11) 0.0237(4) Uani 1 d .
N3 N 0.3451(2) 0.30702(14) 0.31614(14) 0.0224(5) Uani 1 d .
O13 O 0.3648(2) 0.30035(14) 0.39100(12) 0.0391(5) Uani 1 d .
O14 O 0.27610(16) 0.47877(12) 0.14194(11) 0.0242(4) Uani 1 d .
O15 O 0.47043(17) 0.42290(11) 0.17716(12) 0.0246(4) Uani 1 d .
N4 N 0.3990(2) 0.48972(13) 0.16620(13) 0.0184(5) Uani 1 d .
O16 O 0.44545(19) 0.56227(12) 0.17786(13) 0.0298(4) Uani 1 d .

loop_
_atom_site_aniso_label
_atom_site_aniso_U_11
_atom_site_aniso_U_22
_atom_site_aniso_U_33
_atom_site_aniso_U_23
_atom_site_aniso_U_13
_atom_site_aniso_U_12
Gd 0.01207(8) 0.01224(8) 0.01334(8) -0.00087(4) 0.00096(5) -0.00116(4)
Ni 0.01250(15) 0.01273(16) 0.01390(17) 0.00034(11) 0.00158(12) -0.00004(11)
O1 0.0135(8) 0.0156(8) 0.0194(9) -0.0004(7) 0.0052(7) 0.0007(7)
C1 0.0146(12) 0.0185(12) 0.0098(12) -0.0045(9) -0.0007(9) 0.0019(10)
C2 0.0166(13) 0.0224(13) 0.0151(13) -0.0040(10) 0.0017(10) 0.0007(10)
C3 0.0174(13) 0.0328(15) 0.0240(15) -0.0044(12) 0.0068(11) -0.0045(11)
C4 0.0141(12) 0.0355(16) 0.0252(15) -0.0068(12) 0.0051(10) 0.0047(11)
C5 0.0184(13) 0.0247(13) 0.0212(14) -0.0046(11) 0.0001(10) 0.0069(11)
C6 0.0170(12) 0.0212(13) 0.0130(12) -0.0029(10) -0.0001(9) 0.0023(10)
C7 0.0219(13) 0.0175(13) 0.0181(13) -0.0014(10) 0.0009(10) 0.0052(10)
O3 0.0193(9) 0.0175(9) 0.0242(10) 0.0021(7) 0.0087(7) -0.0033(7)
C8 0.0263(14) 0.0258(14) 0.0324(17) 0.0055(12) 0.0108(12) -0.0062(12)
O5 0.0207(10) 0.0158(9) 0.0212(10) 0.0002(7) 0.0036(7) 0.0022(7)
O2 0.0116(8) 0.0152(8) 0.0165(9) 0.0003(7) 0.0034(6) 0.0017(7)
C9 0.0112(11) 0.0194(12) 0.0083(11) -0.0024(9) -0.0017(8) -0.0008(9)
C10 0.0145(12) 0.0171(12) 0.0122(13) -0.0007(9) -0.0026(9) -0.0011(9)
C11 0.0175(12) 0.0190(13) 0.0222(14) -0.0057(10) -0.0021(10) 0.0037(10)
C12 0.0114(12) 0.0291(14) 0.0258(15) -0.0057(12) 0.0028(10) 0.0019(10)
C13 0.0149(12) 0.0263(14) 0.0199(14) -0.0009(11) 0.0041(10) -0.0045(11)
C14 0.0142(12) 0.0207(13) 0.0135(13) -0.0004(9) 0.0000(10) -0.0014(9)
C15 0.0175(13) 0.0234(14) 0.0207(14) 0.0051(11) 0.0028(10) -0.0033(11)
O4 0.0140(8) 0.0154(8) 0.0234(10) 0.0042(7) 0.0004(7) 0.0018(7)
C16 0.0201(13) 0.0206(13) 0.0269(15) 0.0093(11) -0.0049(10) 0.0027(10)
O6 0.0177(9) 0.0165(9) 0.0230(9) 0.0031(7) 0.0039(7) 0.0000(7)
O7 0.0167(10) 0.0315(11) 0.0169(10) -0.0007(8) -0.0005(7) 0.0037(8)
N1 0.0198(11) 0.0171(11) 0.0209(13) -0.0003(9) 0.0002(9) -0.0027(8)
C17 0.0176(13) 0.0143(13) 0.0218(15) -0.0038(10) 0.0031(11) -0.0057(10)
C18 0.0346(15) 0.0285(15) 0.0177(14) 0.0005(11) -0.0042(11) -0.0081(12)
O8 0.0386(11) 0.0239(10) 0.0166(10) 0.0053(8) -0.0022(8) -0.0105(8)
O9 0.0286(10) 0.0292(10) 0.0246(10) 0.0061(8) -0.0032(8) -0.0100(8)
N2 0.0243(11) 0.0205(11) 0.0152(12) 0.0016(9) 0.0011(9) 0.0008(9)
O10 0.0370(12) 0.0407(11) 0.0163(11) 0.0091(9) -0.0054(8) -0.0097(9)
O11 0.0228(9) 0.0231(10) 0.0255(10) 0.0005(8) -0.0029(8) -0.0003(8)
O12 0.0241(9) 0.0264(10) 0.0203(10) -0.0044(8) 0.0008(7) -0.0016(8)
N3 0.0256(12) 0.0217(12) 0.0191(13) 0.0003(9) -0.0030(10) -0.0104(9)
O13 0.0592(15) 0.0424(13) 0.0143(11) 0.0035(9) -0.0065(10) -0.0102(11)
O14 0.0156(9) 0.0204(10) 0.0354(12) -0.0024(8) -0.0051(8) -0.0015(7)
O15 0.0172(9) 0.0167(9) 0.0395(12) -0.0013(8) 0.0007(8) 0.0024(7)
N4 0.0177(11) 0.0169(11) 0.0207(11) -0.0034(9) 0.0029(8) -0.0019(9)
O16 0.0226(9) 0.0155(9) 0.0508(13) -0.0064(9) 0.0000(8) -0.0044(8)

loop_
_atom_type_symbol
_atom_type_description
_atom_type_scat_dispersion_real
_atom_type_scat_dispersion_imag
_atom_type_scat_source
C C 0.0033 0.0016 'International Tables Vol C Tables 4.2.6.8 and 6.1.1.4'
H H 0.0000 0.0000 'International Tables Vol C Tables 4.2.6.8 and 6.1.1.4'
N N 0.0061 0.0033 'International Tables Vol C Tables 4.2.6.8 and 6.1.1.4'
O O 0.0106 0.0060 'International Tables Vol C Tables 4.2.6.8 and 6.1.1.4'
Ni Ni 0.3393 1.1124 'International Tables Vol C Tables 4.2.6.8 and 6.1.1.4'
Gd Gd -0.1653 3.9035 'International Tables Vol C Tables 4.2.6.8 and 6.1.1.4'

loop_
_citation_id
_citation_doi
_citation_year
1 10.1016/j.poly.2015.04.022 2015

loop_
_geom_angle_atom_site_label_1
_geom_angle_atom_site_label_2
_geom_angle_atom_site_label_3
_geom_angle
O2 Gd O1 66.29(6)
O2 Gd O12 76.93(6)
O1 Gd O12 115.09(6)
O2 Gd O11 82.09(6)
O1 Gd O11 71.08(6)
O12 Gd O11 51.81(6)
O2 Gd O8 73.04(6)
O1 Gd O8 79.03(6)
O12 Gd O8 137.48(6)
O11 Gd O8 146.94(6)
O2 Gd O14 128.40(5)
O1 Gd O14 165.31(5)
O12 Gd O14 72.64(6)
O11 Gd O14 108.54(6)
O8 Gd O14 103.97(6)
O2 Gd O9 122.38(6)
O1 Gd O9 106.31(6)
O12 Gd O9 138.60(6)
O11 Gd O9 152.96(6)
O8 Gd O9 50.20(6)
O14 Gd O9 67.00(6)
O2 Gd O15 148.68(6)
O1 Gd O15 118.69(6)
O12 Gd O15 73.33(6)
O11 Gd O15 71.96(6)
O8 Gd O15 137.37(6)
O14 Gd O15 49.73(5)
O9 Gd O15 87.18(6)
O2 Gd O4 64.59(5)
O1 Gd O4 127.30(5)
O12 Gd O4 70.56(6)
O11 Gd O4 118.62(6)
O8 Gd O4 69.64(6)
O14 Gd O4 66.39(5)
O9 Gd O4 84.99(6)
O15 Gd O4 113.05(5)
O2 Gd O3 128.32(5)
O1 Gd O3 62.24(5)
O12 Gd O3 129.72(6)
O11 Gd O3 85.80(6)
O8 Gd O3 92.70(6)
O14 Gd O3 103.10(6)
O9 Gd O3 70.17(6)
O15 Gd O3 67.92(6)
O4 Gd O3 155.14(6)
O1 Ni O2 79.59(7)
O1 Ni O5 91.41(7)
O2 Ni O5 170.61(7)
O1 Ni O6 170.08(7)
O2 Ni O6 90.49(7)
O5 Ni O6 98.48(7)
O1 Ni O7 96.92(7)
O2 Ni O7 95.33(7)
O5 Ni O7 82.99(7)
O6 Ni O7 83.56(7)
O1 Ni N1 90.13(8)
O2 Ni N1 92.36(7)
O5 Ni N1 90.33(8)
O6 Ni N1 90.63(8)
O7 Ni N1 170.38(8)
C1 O1 Ni 126.20(15)
C1 O1 Gd 126.30(15)
Ni O1 Gd 106.59(7)
O1 C1 C2 117.4(2)
O1 C1 C6 124.7(2)
C2 C1 C6 117.9(2)
C3 C2 O3 125.5(2)
C3 C2 C1 121.7(2)
O3 C2 C1 112.9(2)
C2 C3 C4 119.8(2)
C2 C3 H3 120.1
C4 C3 H3 120.1
C5 C4 C3 120.3(2)
C5 C4 H4 119.8
C3 C4 H4 119.8
C4 C5 C6 120.8(2)
C4 C5 H5 119.6
C6 C5 H5 119.6
C5 C6 C1 119.5(2)
C5 C6 C7 116.5(2)
C1 C6 C7 123.9(2)
O5 C7 C6 128.1(2)
O5 C7 H7 115.9
C6 C7 H7 115.9
C2 O3 C8 116.2(2)
C2 O3 Gd 118.64(14)
C8 O3 Gd 125.12(15)
O3 C8 H8A 109.5
O3 C8 H8B 109.5
H8A C8 H8B 109.5
O3 C8 H8C 109.5
H8A C8 H8C 109.5
H8B C8 H8C 109.5
C7 O5 Ni 124.86(16)
C9 O2 Ni 126.04(15)
C9 O2 Gd 125.20(14)
Ni O2 Gd 107.48(7)
O2 C9 C10 118.7(2)
O2 C9 C14 123.8(2)
C10 C9 C14 117.5(2)
C11 C10 O4 123.4(2)
C11 C10 C9 122.0(2)
O4 C10 C9 114.6(2)
C10 C11 C12 119.8(2)
C10 C11 H11 120.1
C12 C11 H11 120.1
C13 C12 C11 119.8(2)
C13 C12 H12 120.1
C11 C12 H12 120.1
C12 C13 C14 121.2(2)
C12 C13 H13 119.4
C14 C13 H13 119.4
C13 C14 C9 119.4(2)
C13 C14 C15 117.0(2)
C9 C14 C15 123.5(2)
O6 C15 C14 128.5(2)
O6 C15 H15 115.8
C14 C15 H15 115.8
C10 O4 C16 115.00(18)
C10 O4 Gd 116.26(13)
C16 O4 Gd 123.38(14)
O4 C16 H16A 109.5
O4 C16 H16B 109.5
H16A C16 H16B 109.5
O4 C16 H16C 109.5
H16A C16 H16C 109.5
H16B C16 H16C 109.5
C15 O6 Ni 125.64(16)
Ni O7 H7A 119(2)
Ni O7 H7B 118(2)
H7A O7 H7B 111(3)
C17 N1 Ni 163.44(19)
N1 C17 C18 178.8(3)
C17 C18 H18A 109.5
C17 C18 H18B 109.5
H18A C18 H18B 109.5
C17 C18 H18C 109.5
H18A C18 H18C 109.5
H18B C18 H18C 109.5
N2 O8 Gd 98.62(14)
N2 O9 Gd 94.69(14)
O10 N2 O8 121.7(2)
O10 N2 O9 121.8(2)
O8 N2 O9 116.5(2)
N3 O11 Gd 95.56(14)
N3 O12 Gd 96.26(14)
O13 N3 O11 122.4(2)
O13 N3 O12 121.5(2)
O11 N3 O12 116.1(2)
N4 O14 Gd 97.12(13)
N4 O15 Gd 96.38(13)
O16 N4 O15 122.4(2)
O16 N4 O14 120.9(2)
O15 N4 O14 116.8(2)

loop_
_geom_bond_atom_site_label_1
_geom_bond_atom_site_label_2
_geom_bond_distance
Gd O2 2.3347(16)
Gd O1 2.3685(17)
Gd O12 2.4550(18)
Gd O11 2.4764(18)
Gd O8 2.4824(18)
Gd O14 2.5443(19)
Gd O9 2.5579(19)
Gd O15 2.5600(18)
Gd O4 2.5604(16)
Gd O3 2.5632(17)
Ni O1 2.0034(17)
Ni O2 2.0143(16)
Ni O5 2.0280(17)
Ni O6 2.0291(17)
Ni O7 2.0578(18)
Ni N1 2.068(2)
O1 C1 1.310(3)
C1 C2 1.413(4)
C1 C6 1.413(4)
C2 C3 1.368(4)
C2 O3 1.378(3)
C3 C4 1.401(4)
C3 H3 0.9500
C4 C5 1.363(4)
C4 H4 0.9500
C5 C6 1.412(4)
C5 H5 0.9500
C6 C7 1.434(4)
C7 O5 1.236(3)
C7 H7 0.9500
O3 C8 1.441(3)
C8 H8A 0.9800
C8 H8B 0.9800
C8 H8C 0.9800
O2 C9 1.322(3)
C9 C10 1.406(3)
C9 C14 1.411(3)
C10 C11 1.374(4)
C10 O4 1.389(3)
C11 C12 1.390(4)
C11 H11 0.9500
C12 C13 1.369(4)
C12 H12 0.9500
C13 C14 1.406(4)
C13 H13 0.9500
C14 C15 1.439(4)
C15 O6 1.233(3)
C15 H15 0.9500
O4 C16 1.440(3)
C16 H16A 0.9800
C16 H16B 0.9800
C16 H16C 0.9800
O7 H7A 0.84(3)
O7 H7B 0.84(2)
N1 C17 1.136(3)
C17 C18 1.450(4)
C18 H18A 0.9800
C18 H18B 0.9800
C18 H18C 0.9800
O8 N2 1.253(3)
O9 N2 1.262(3)
N2 O10 1.226(3)
O11 N3 1.264(3)
O12 N3 1.275(3)
N3 O13 1.218(3)
O14 N4 1.261(3)
O15 N4 1.260(3)
N4 O16 1.225(3)

loop_
_geom_hbond_atom_site_label_D
_geom_hbond_atom_site_label_H
_geom_hbond_atom_site_label_A
_geom_hbond_distance_DH
_geom_hbond_distance_HA
_geom_hbond_distance_DA
_geom_hbond_angle_DHA
_geom_hbond_site_symmetry_A
O7 H7A O10 0.84(3) 1.92(3) 2.736(3) 163(3) 2
O7 H7B O16 0.84(2) 1.96(2) 2.791(3) 169(4) 4_656
